data_2217305
loop_
_publ_author_name
'Fang-Fang Jian'
'Ke-Fei Wang'
'Rui-Rui Zhuang'

_publ_section_title
;
 1,2-Di-2-furylethane-1,2-dione
;
_journal_coeditor_code SJ2428
_journal_issue 1
_journal_name_full 'Acta Crystallographica Section E'
_journal_page_first o196
_journal_page_last o196
_journal_paper_doi 10.1107/S1600536807063568
_journal_volume 64
_journal_year 2008
_chemical_formula_iupac 'C10 H6 O4'
_chemical_formula_moiety 'C10 H6 O4'
_chemical_formula_sum 'C10 H6 O4'
_chemical_formula_weight 190.15
_chemical_name_systematic
;
1,2-Di-2-furylethane-1,2-dione
;
_space_group_IT_number 43
_symmetry_cell_setting orthorhombic
_symmetry_space_group_name_Hall 'F 2 -2d'
_symmetry_space_group_name_H-M 'F d d 2'
_atom_sites_solution_hydrogens geom
_atom_sites_solution_primary direct
_atom_sites_solution_secondary difmap
_audit_creation_method SHELXL-97
_cell_angle_alpha 90.00
_cell_angle_beta 90.00
_cell_angle_gamma 90.00
_cell_formula_units_Z 8
_cell_length_a 14.903(4)
_cell_length_b 30.511(6)
_cell_length_c 3.7770(8)
_cell_measurement_reflns_used 25
_cell_measurement_temperature 293(2)
_cell_measurement_theta_max 14
_cell_measurement_theta_min 4
_cell_volume 1717.4(7)
_computing_cell_refinement 'CAD-4 Software (Enraf--Nonius, 1989)'
_computing_data_collection 'CAD-4 Software (Enraf--Nonius, 1989)'
_computing_data_reduction 'NRCVAX (Gabe <i>et al.</i>,  1989)'
_computing_molecular_graphics 'SHELXTL/PC (Sheldrick, 1990)'
_computing_publication_material 'WinGX (Farrugia, 1999)'
_computing_structure_refinement 'SHELXL97 (Sheldrick, 1997)'
_computing_structure_solution 'SHELXS97 (Sheldrick, 1997)'
_diffrn_ambient_temperature 293(2)
_diffrn_measured_fraction_theta_full 0.996
_diffrn_measured_fraction_theta_max 0.996
_diffrn_measurement_device_type 'Enraf--Nonius CAD-4 diffractometer'
_diffrn_measurement_method '\w scans'
_diffrn_radiation_monochromator graphite
_diffrn_radiation_source 'fine-focus sealed tube'
_diffrn_radiation_type MoK\a
_diffrn_radiation_wavelength 0.71073
_diffrn_reflns_av_R_equivalents 0.0976
_diffrn_reflns_av_sigmaI/netI 0.0563
_diffrn_reflns_limit_h_max 18
_diffrn_reflns_limit_h_min -18
_diffrn_reflns_limit_k_max 37
_diffrn_reflns_limit_k_min -36
_diffrn_reflns_limit_l_max 0
_diffrn_reflns_limit_l_min -4
_diffrn_reflns_number 2069
_diffrn_reflns_theta_full 27.01
_diffrn_reflns_theta_max 27.01
_diffrn_reflns_theta_min 2.67
_diffrn_standards_decay_% 0
_diffrn_standards_interval_count 100
_diffrn_standards_number 3
_exptl_absorpt_coefficient_mu 0.116
_exptl_absorpt_correction_type none
_exptl_crystal_colour colourless
_exptl_crystal_density_diffrn 1.471
_exptl_crystal_density_method 'not measured'
_exptl_crystal_description block
_exptl_crystal_F_000 784
_exptl_crystal_size_max 0.25
_exptl_crystal_size_mid 0.22
_exptl_crystal_size_min 0.20
_refine_diff_density_max 0.332
_refine_diff_density_min -0.143
_refine_ls_extinction_coef 0.005(2)
_refine_ls_extinction_expression Fc^*^=kFc[1+0.001xFc^2^\l^3^/sin(2\q)]^-1/4^
_refine_ls_extinction_method SHELXL
_refine_ls_goodness_of_fit_ref 1.139
_refine_ls_hydrogen_treatment constr
_refine_ls_matrix_type full
_refine_ls_number_parameters 65
_refine_ls_number_reflns 537
_refine_ls_number_restraints 1
_refine_ls_restrained_S_all 1.137
_refine_ls_R_factor_all 0.0476
_refine_ls_R_factor_gt 0.0414
_refine_ls_shift/su_max_lt 0.001
_refine_ls_shift/su_mean <0.001
_refine_ls_structure_factor_coef Fsqd
_refine_ls_weighting_details 'calc w=1/[\s^2^(Fo^2^)+(0.0528P)^2^+0.6456P] where P=(Fo^2^+2Fc^2^)/3'
_refine_ls_weighting_scheme calc
_refine_ls_wR_factor_gt 0.1072
_refine_ls_wR_factor_ref 0.1125
_reflns_number_gt 473
_reflns_number_total 537
_reflns_threshold_expression I>2\s(I)
_cod_data_source_file sj2428.cif
_cod_data_source_block I
_cod_depositor_comments
;
The following automatic conversions were performed:
'_symmetry_cell_setting' value 'Orthorhombic' changed to 'orthorhombic'
according to '/home/saulius/struct/CIF-dictionaries/cif_core.dic'
dictionary named 'cif_core.dic' version 2.4.1 from 2010-06-29.

Automatic conversion script
Id: cif_fix_enum 1527 2010-12-29 10:47:43Z saulius 

The following automatic conversions were performed:

'_symmetry_cell_setting' value 'Orthorhombic' changed to
'orthorhombic' according to
/home/saulius/struct/CIF-dictionaries/cif_core.dic dictionary named
'cif_core.dic' version 2.4.1 from 2010-06-29.

Automatic conversion script
Id: cif_fix_values 1715 2011-07-08 13:25:40Z adriana 
;
_cod_original_sg_symbol_H-M Fdd2
_cod_database_code 2217305
_cod_database_fobs_code 2217305

loop_
_symmetry_equiv_pos_as_xyz
'x, y, z'
'-x, -y, z'
'-x+1/4, y+1/4, z+1/4'
'x+3/4, -y+3/4, z+1/4'
'x, y+1/2, z+1/2'
'-x, -y+1/2, z+1/2'
'-x+1/4, y+3/4, z+3/4'
'x+3/4, -y+5/4, z+3/4'
'x+1/2, y, z+1/2'
'-x+1/2, -y, z+1/2'
'-x+3/4, y+1/4, z+3/4'
'x+5/4, -y+3/4, z+3/4'
'x+1/2, y+1/2, z'
'-x+1/2, -y+1/2, z'
'-x+3/4, y+3/4, z+1/4'
'x+5/4, -y+5/4, z+1/4'

loop_
_atom_site_type_symbol
_atom_site_label
_atom_site_fract_x
_atom_site_fract_y
_atom_site_fract_z
_atom_site_U_iso_or_equiv
_atom_site_adp_type
_atom_site_calc_flag
_atom_site_refinement_flags
_atom_site_occupancy
O O1 0.31781(10) 0.20624(6) 0.2936(8) 0.0645(7) Uani d . 1
O O2 0.17183(10) 0.15778(5) 0.5125(7) 0.0586(6) Uani d . 1
C C1 0.09123(18) 0.14450(9) 0.6479(12) 0.0668(9) Uani d . 1
H H1A 0.0735 0.1154 0.6673 0.080 Uiso calc R 1
C C2 0.04119(18) 0.17857(9) 0.7488(9) 0.0598(8) Uani d . 1
H H2A -0.0160 0.1775 0.8472 0.072 Uiso calc R 1
C C3 0.09224(16) 0.21647(8) 0.6764(7) 0.0488(6) Uani d . 1
H H3A 0.0751 0.2453 0.7178 0.059 Uiso calc R 1
C C4 0.17150(13) 0.20269(6) 0.5341(7) 0.0409(6) Uani d . 1
C C5 0.25168(15) 0.22475(6) 0.4110(8) 0.0416(6) Uani d . 1

loop_
_atom_site_aniso_label
_atom_site_aniso_U_11
_atom_site_aniso_U_22
_atom_site_aniso_U_33
_atom_site_aniso_U_12
_atom_site_aniso_U_13
_atom_site_aniso_U_23
O1 0.0430(8) 0.0496(9) 0.1008(17) 0.0044(7) 0.0119(12) -0.0137(11)
O2 0.0446(8) 0.0400(8) 0.0913(15) -0.0025(7) -0.0098(10) 0.0031(11)
C1 0.0514(13) 0.0527(13) 0.096(2) -0.0165(11) -0.0162(17) 0.0175(17)
C2 0.0439(11) 0.0709(16) 0.0646(18) -0.0134(11) -0.0013(13) 0.0095(15)
C3 0.0435(11) 0.0518(12) 0.0513(13) -0.0025(10) 0.0012(12) -0.0029(12)
C4 0.0393(11) 0.0366(10) 0.0468(11) -0.0013(8) -0.0081(10) 0.0021(11)
C5 0.0361(10) 0.0406(11) 0.0481(12) 0.0017(8) -0.0032(10) -0.0034(10)

loop_
_atom_type_symbol
_atom_type_description
_atom_type_scat_dispersion_real
_atom_type_scat_dispersion_imag
_atom_type_scat_source
C C 0.0033 0.0016 'International Tables Vol C Tables 4.2.6.8 and 6.1.1.4'
H H 0.0000 0.0000 'International Tables Vol C Tables 4.2.6.8 and 6.1.1.4'
O O 0.0106 0.0060 'International Tables Vol C Tables 4.2.6.8 and 6.1.1.4'

loop_
_geom_angle_atom_site_label_1
_geom_angle_atom_site_label_2
_geom_angle_atom_site_label_3
_geom_angle_site_symmetry_3
_geom_angle
C1 O2 C4 . 105.7(2)
C2 C1 O2 . 111.5(2)
C2 C1 H1A . 124.2
O2 C1 H1A . 124.2
C1 C2 C3 . 106.4(2)
C1 C2 H2A . 126.8
C3 C2 H2A . 126.8
C4 C3 C2 . 106.9(2)
C4 C3 H3A . 126.6
C2 C3 H3A . 126.6
C3 C4 O2 . 109.52(19)
C3 C4 C5 . 134.25(19)
O2 C4 C5 . 116.23(19)
O1 C5 C4 . 124.63(19)
O1 C5 C5 14 119.3(2)
C4 C5 C5 14 116.0(2)

loop_
_geom_bond_atom_site_label_1
_geom_bond_atom_site_label_2
_geom_bond_site_symmetry_2
_geom_bond_distance
O1 C5 . 1.219(3)
O2 C1 . 1.367(4)
O2 C4 . 1.373(2)
C1 C2 . 1.335(4)
C1 H1A . 0.9300
C2 C3 . 1.411(4)
C2 H2A . 0.9300
C3 C4 . 1.364(3)
C3 H3A . 0.9300
C4 C5 . 1.448(3)
C5 C5 14 1.541(4)

loop_
_geom_hbond_atom_site_label_D
_geom_hbond_atom_site_label_H
_geom_hbond_atom_site_label_A
_geom_hbond_site_symmetry_A
_geom_hbond_distance_DH
_geom_hbond_distance_HA
_geom_hbond_distance_DA
_geom_hbond_angle_DHA
C1 H1A O1 8_445 0.93 2.61 3.435(3) 148.5
C1 H1A O2 8_444 0.93 2.82 3.322(4) 115.1
C2 H2A O1 9_455 0.93 2.64 3.439(3) 145.0
C3 H3A O1 14 0.93 2.70 3.074(3) 104.8

loop_
_geom_torsion_atom_site_label_1
_geom_torsion_atom_site_label_2
_geom_torsion_atom_site_label_3
_geom_torsion_atom_site_label_4
_geom_torsion_site_symmetry_4
_geom_torsion
C4 O2 C1 C2 . 0.5(4)
O2 C1 C2 C3 . -0.2(4)
C1 C2 C3 C4 . -0.1(3)
C2 C3 C4 O2 . 0.4(3)
C2 C3 C4 C5 . -178.9(3)
C1 O2 C4 C3 . -0.5(3)
C1 O2 C4 C5 . 178.9(3)
C3 C4 C5 O1 . 178.9(3)
O2 C4 C5 O1 . -0.3(4)
C3 C4 C5 C5 14 -5.0(4)
O2 C4 C5 C5 14 175.79(18)
